data_7023016
loop_
_publ_author_name
'Wang, Xuan'
'Li, Xiu-Bing'
'Yan, Ren-He'
'Wang, Yan-Qin'
'Gao, En-Qing'

_publ_section_title
;
 Diverse manganese(II) coordination polymers derived from achiral/chiral
 imidazolium-carboxylate zwitterions and azide: structure and magnetic
 properties.
;
_journal_issue 27
_journal_name_full 'Dalton transactions (Cambridge, England : 2003)'
_journal_page_first 10000
_journal_page_last 10010
_journal_paper_doi 10.1039/c3dt50510c
_journal_volume 42
_journal_year 2013
_chemical_formula_sum 'C6 H8 Mn N8 O2'
_chemical_formula_weight 279.14
_chemical_name_systematic
;
?
;
_space_group_IT_number 14
_symmetry_cell_setting monoclinic
_symmetry_space_group_name_Hall '-P 2ybc'
_symmetry_space_group_name_H-M 'P 1 21/c 1'
_atom_sites_solution_hydrogens geom
_atom_sites_solution_primary direct
_atom_sites_solution_secondary difmap
_audit_creation_method SHELXL-97
_cell_angle_alpha 90.00
_cell_angle_beta 111.498(8)
_cell_angle_gamma 90.00
_cell_formula_units_Z 4
_cell_length_a 11.828(8)
_cell_length_b 6.521(4)
_cell_length_c 15.217(10)
_cell_measurement_reflns_used 1186
_cell_measurement_temperature 296(2)
_cell_measurement_theta_max ?23.55
_cell_measurement_theta_min 2.88
_cell_volume 1092.0(12)
_computing_cell_refinement 'Bruker SMART'
_computing_data_collection 'Bruker SMART'
_computing_data_reduction 'Bruker SAINT'
_computing_molecular_graphics 'Bruker SHELXTL'
_computing_publication_material 'Bruker SHELXTL'
_computing_structure_refinement 'SHELXL-97 (Sheldrick, 1997)'
_computing_structure_solution 'SHELXS-97 (Sheldrick, 1990)'
_diffrn_ambient_temperature 296(2)
_diffrn_measured_fraction_theta_full 0.954
_diffrn_measured_fraction_theta_max 0.954
_diffrn_measurement_device_type 'CCD area detector'
_diffrn_measurement_method 'phi and omega scans'
_diffrn_radiation_monochromator graphite
_diffrn_radiation_source 'fine-focus sealed tube'
_diffrn_radiation_type MoK\a
_diffrn_radiation_wavelength 0.71073
_diffrn_reflns_av_R_equivalents 0.0275
_diffrn_reflns_av_unetI/netI 0.0347
_diffrn_reflns_limit_h_max 14
_diffrn_reflns_limit_h_min -13
_diffrn_reflns_limit_k_max 2
_diffrn_reflns_limit_k_min -7
_diffrn_reflns_limit_l_max 16
_diffrn_reflns_limit_l_min -16
_diffrn_reflns_number 4278
_diffrn_reflns_theta_full 25.00
_diffrn_reflns_theta_max 25.00
_diffrn_reflns_theta_min 1.85
_exptl_absorpt_coefficient_mu 1.215
_exptl_absorpt_correction_T_max 0.9418
_exptl_absorpt_correction_T_min 0.8388
_exptl_absorpt_correction_type multi-scan
_exptl_absorpt_process_details 'SADABS (Bruker, 1999)'
_exptl_crystal_colour yellow
_exptl_crystal_density_diffrn 1.698
_exptl_crystal_density_method 'not measured'
_exptl_crystal_description block
_exptl_crystal_F_000 564
_exptl_crystal_size_max 0.15
_exptl_crystal_size_mid 0.08
_exptl_crystal_size_min 0.05
_refine_diff_density_max 0.269
_refine_diff_density_min -0.324
_refine_diff_density_rms 0.060
_refine_ls_extinction_method none
_refine_ls_goodness_of_fit_ref 1.112
_refine_ls_hydrogen_treatment constr
_refine_ls_matrix_type full
_refine_ls_number_parameters 154
_refine_ls_number_reflns 1826
_refine_ls_number_restraints 0
_refine_ls_restrained_S_all 1.112
_refine_ls_R_factor_all 0.0426
_refine_ls_R_factor_gt 0.0324
_refine_ls_shift/su_max 0.000
_refine_ls_shift/su_mean 0.000
_refine_ls_structure_factor_coef Fsqd
_refine_ls_weighting_details 'calc w=1/[\s^2^(Fo^2^)+(0.0327P)^2^+0.1282P] where P=(Fo^2^+2Fc^2^)/3'
_refine_ls_weighting_scheme calc
_refine_ls_wR_factor_gt 0.0712
_refine_ls_wR_factor_ref 0.0765
_reflns_number_gt 1496
_reflns_number_total 1826
_reflns_threshold_expression >2sigma(I)
_cod_data_source_file c3dt50510c.txt
_cod_data_source_block 925289
_cod_depositor_comments
;
The following automatic conversions were performed:

'_symmetry_cell_setting' value 'Monoclinic' changed to 'monoclinic'
according to /home/saulius/struct/CIF-dictionaries/cif_core.dic
dictionary named 'cif_core.dic' version 2.4.2 from 2011-04-26.

Automatic conversion script
Id: cif_fix_values 1891 2012-01-12 08:04:46Z andrius 
;
_cod_original_cell_volume 1092.0(13)
_cod_original_sg_symbol_H-M 'P2(1)/c '
_cod_database_code 7023016

loop_
_symmetry_equiv_pos_as_xyz
'x, y, z'
'-x, y+1/2, -z+1/2'
'-x, -y, -z'
'x, -y-1/2, z-1/2'

loop_
_atom_site_label
_atom_site_type_symbol
_atom_site_fract_x
_atom_site_fract_y
_atom_site_fract_z
_atom_site_U_iso_or_equiv
_atom_site_adp_type
_atom_site_occupancy
_atom_site_symmetry_multiplicity
_atom_site_calc_flag
_atom_site_refinement_flags
Mn1 Mn 0.98665(3) 0.04266(6) 0.24898(3) 0.02411(15) Uani 1 1 d .
C1 C 0.9382(2) -0.2252(4) 0.39731(19) 0.0267(6) Uani 1 1 d .
C2 C 0.8652(3) -0.2724(4) 0.4583(2) 0.0358(7) Uani 1 1 d .
H2A H 0.8336 -0.4109 0.4450 0.043 Uiso 1 1 calc R
H2B H 0.9186 -0.2670 0.5241 0.043 Uiso 1 1 calc R
C3 C 0.7672(2) 0.0348(4) 0.4934(2) 0.0321(7) Uani 1 1 d .
H3A H 0.8342 0.0821 0.5438 0.039 Uiso 1 1 calc R
C4 C 0.6507(3) -0.1492(5) 0.3755(2) 0.0438(8) Uani 1 1 d .
H4A H 0.6239 -0.2525 0.3304 0.053 Uiso 1 1 calc R
C5 C 0.5854(3) 0.0094(5) 0.3859(2) 0.0466(9) Uani 1 1 d .
H5A H 0.5046 0.0373 0.3495 0.056 Uiso 1 1 calc R
C6 C 0.6281(3) 0.3107(5) 0.4980(3) 0.0576(10) Uani 1 1 d .
H6A H 0.6971 0.3574 0.5506 0.086 Uiso 1 1 calc R
H6B H 0.5617 0.2842 0.5184 0.086 Uiso 1 1 calc R
H6C H 0.6048 0.4142 0.4497 0.086 Uiso 1 1 calc R
O1 O 0.94139(17) -0.0454(3) 0.37020(13) 0.0324(5) Uani 1 1 d .
O2 O 0.99351(18) -0.3759(3) 0.38162(13) 0.0352(5) Uani 1 1 d .
N1 N 0.8619(2) 0.3059(3) 0.22481(17) 0.0302(6) Uani 1 1 d .
N2 N 0.7854(2) 0.3325(3) 0.25818(18) 0.0359(6) Uani 1 1 d .
N3 N 0.7102(3) 0.3613(5) 0.2876(2) 0.0676(9) Uani 1 1 d .
N4 N 0.87305(19) -0.2203(3) 0.17678(16) 0.0271(5) Uani 1 1 d .
N5 N 0.7659(2) -0.2305(3) 0.15507(18) 0.0348(6) Uani 1 1 d .
N6 N 0.6628(2) -0.2422(5) 0.1320(3) 0.0755(11) Uani 1 1 d .
N7 N 0.7643(2) -0.1314(4) 0.44334(17) 0.0321(6) Uani 1 1 d .
N8 N 0.6596(2) 0.1230(4) 0.46023(17) 0.0349(6) Uani 1 1 d .

loop_
_atom_site_aniso_label
_atom_site_aniso_U_11
_atom_site_aniso_U_22
_atom_site_aniso_U_33
_atom_site_aniso_U_23
_atom_site_aniso_U_13
_atom_site_aniso_U_12
Mn1 0.0273(2) 0.0178(2) 0.0300(3) -0.00026(18) 0.01374(18) -0.00111(17)
C1 0.0276(14) 0.0316(16) 0.0221(15) -0.0014(12) 0.0105(12) 0.0014(12)
C2 0.0453(17) 0.0342(17) 0.0380(19) 0.0086(14) 0.0274(15) 0.0108(14)
C3 0.0296(14) 0.0350(16) 0.0338(18) -0.0023(14) 0.0139(13) 0.0024(13)
C4 0.0403(17) 0.048(2) 0.040(2) -0.0101(16) 0.0109(15) -0.0019(15)
C5 0.0331(16) 0.056(2) 0.046(2) -0.0035(17) 0.0081(15) 0.0017(15)
C6 0.053(2) 0.047(2) 0.076(3) -0.0118(19) 0.027(2) 0.0120(17)
O1 0.0426(11) 0.0249(11) 0.0360(12) 0.0032(9) 0.0218(10) -0.0004(9)
O2 0.0488(12) 0.0297(10) 0.0347(12) 0.0044(9) 0.0244(10) 0.0130(10)
N1 0.0259(12) 0.0271(13) 0.0413(15) 0.0025(11) 0.0167(11) 0.0001(10)
N2 0.0352(14) 0.0275(14) 0.0465(17) 0.0046(11) 0.0169(13) -0.0021(11)
N3 0.062(2) 0.067(2) 0.100(3) -0.0002(19) 0.060(2) 0.0019(17)
N4 0.0245(12) 0.0235(12) 0.0322(14) 0.0014(10) 0.0090(10) -0.0012(9)
N5 0.0325(14) 0.0285(13) 0.0426(16) 0.0042(11) 0.0130(12) -0.0018(11)
N6 0.0294(16) 0.077(2) 0.113(3) 0.015(2) 0.0189(17) -0.0050(15)
N7 0.0330(12) 0.0346(13) 0.0341(15) 0.0031(12) 0.0189(11) 0.0044(11)
N8 0.0321(13) 0.0350(13) 0.0415(15) 0.0007(12) 0.0180(12) 0.0057(11)

loop_
_atom_type_symbol
_atom_type_description
_atom_type_scat_dispersion_real
_atom_type_scat_dispersion_imag
_atom_type_scat_source
C C 0.0033 0.0016 'International Tables Vol C Tables 4.2.6.8 and 6.1.1.4'
H H 0.0000 0.0000 'International Tables Vol C Tables 4.2.6.8 and 6.1.1.4'
N N 0.0061 0.0033 'International Tables Vol C Tables 4.2.6.8 and 6.1.1.4'
O O 0.0106 0.0060 'International Tables Vol C Tables 4.2.6.8 and 6.1.1.4'
Mn Mn 0.3368 0.7283 'International Tables Vol C Tables 4.2.6.8 and 6.1.1.4'

loop_
_geom_angle_atom_site_label_1
_geom_angle_atom_site_label_2
_geom_angle_atom_site_label_3
_geom_angle
_geom_angle_site_symmetry_1
_geom_angle_site_symmetry_3
O2 Mn1 O1 172.49(7) 2_755 .
O2 Mn1 N1 86.93(8) 2_755 .
O1 Mn1 N1 89.40(8) . .
O2 Mn1 N4 89.12(9) 2_755 .
O1 Mn1 N4 85.58(9) . .
N1 Mn1 N4 105.90(9) . .
O2 Mn1 N4 89.09(9) 2_755 2_755
O1 Mn1 N4 96.95(9) . 2_755
N1 Mn1 N4 82.76(10) . 2_755
N4 Mn1 N4 171.05(6) . 2_755
O2 Mn1 N1 89.10(8) 2_755 2_745
O1 Mn1 N1 95.40(8) . 2_745
N1 Mn1 N1 171.26(8) . 2_745
N4 Mn1 N1 81.79(9) . 2_745
N4 Mn1 N1 89.41(9) 2_755 2_745
O1 C1 O2 126.4(3) . .
O1 C1 C2 119.1(2) . .
O2 C1 C2 114.4(2) . .
N7 C2 C1 113.2(2) . .
N7 C2 H2A 108.9 . .
C1 C2 H2A 108.9 . .
N7 C2 H2B 108.9 . .
C1 C2 H2B 108.9 . .
H2A C2 H2B 107.7 . .
N7 C3 N8 108.7(3) . .
N7 C3 H3A 125.6 . .
N8 C3 H3A 125.6 . .
C5 C4 N7 107.2(3) . .
C5 C4 H4A 126.4 . .
N7 C4 H4A 126.4 . .
C4 C5 N8 107.1(3) . .
C4 C5 H5A 126.4 . .
N8 C5 H5A 126.4 . .
N8 C6 H6A 109.5 . .
N8 C6 H6B 109.5 . .
H6A C6 H6B 109.5 . .
N8 C6 H6C 109.5 . .
H6A C6 H6C 109.5 . .
H6B C6 H6C 109.5 . .
C1 O1 Mn1 125.04(18) . .
C1 O2 Mn1 127.73(17) . 2_745
N2 N1 Mn1 127.10(19) . .
N2 N1 Mn1 119.48(19) . 2_755
Mn1 N1 Mn1 93.62(10) . 2_755
N3 N2 N1 177.8(3) . .
N5 N4 Mn1 125.03(19) . .
N5 N4 Mn1 128.14(19) . 2_745
Mn1 N4 Mn1 94.67(9) . 2_745
N6 N5 N4 178.2(4) . .
C3 N7 C4 108.4(2) . .
C3 N7 C2 125.7(2) . .
C4 N7 C2 125.9(3) . .
C3 N8 C5 108.5(3) . .
C3 N8 C6 124.5(3) . .
C5 N8 C6 127.0(3) . .

loop_
_geom_bond_atom_site_label_1
_geom_bond_atom_site_label_2
_geom_bond_distance
_geom_bond_site_symmetry_2
Mn1 O2 2.151(2) 2_755
Mn1 O1 2.178(2) .
Mn1 N1 2.205(2) .
Mn1 N4 2.207(2) .
Mn1 N4 2.246(2) 2_755
Mn1 N1 2.286(2) 2_745
C1 O1 1.248(3) .
C1 O2 1.251(3) .
C1 C2 1.513(4) .
C2 N7 1.457(3) .
C2 H2A 0.9700 .
C2 H2B 0.9700 .
C3 N7 1.318(3) .
C3 N8 1.317(3) .
C3 H3A 0.9300 .
C4 C5 1.334(4) .
C4 N7 1.367(4) .
C4 H4A 0.9300 .
C5 N8 1.368(4) .
C5 H5A 0.9300 .
C6 N8 1.457(4) .
C6 H6A 0.9600 .
C6 H6B 0.9600 .
C6 H6C 0.9600 .
O2 Mn1 2.151(2) 2_745
N1 N2 1.201(3) .
N1 Mn1 2.286(2) 2_755
N2 N3 1.149(3) .
N4 N5 1.188(3) .
N4 Mn1 2.246(2) 2_745
N5 N6 1.141(3) .

loop_
_geom_torsion_atom_site_label_1
_geom_torsion_atom_site_label_2
_geom_torsion_atom_site_label_3
_geom_torsion_atom_site_label_4
_geom_torsion
_geom_torsion_site_symmetry_1
_geom_torsion_site_symmetry_4
O1 C1 C2 N7 27.0(4) . .
O2 C1 C2 N7 -155.1(2) . .
N7 C4 C5 N8 -0.1(4) . .
O2 C1 O1 Mn1 23.6(4) . .
C2 C1 O1 Mn1 -158.70(19) . .
O2 Mn1 O1 C1 87.2(6) 2_755 .
N1 Mn1 O1 C1 147.9(2) . .
N4 Mn1 O1 C1 41.9(2) . .
N4 Mn1 O1 C1 -129.5(2) 2_755 .
N1 Mn1 O1 C1 -39.4(2) 2_745 .
O1 C1 O2 Mn1 -43.3(4) . 2_745
C2 C1 O2 Mn1 139.0(2) . 2_745
O2 Mn1 N1 N2 158.5(2) 2_755 .
O1 Mn1 N1 N2 -14.9(2) . .
N4 Mn1 N1 N2 70.3(2) . .
N4 Mn1 N1 N2 -112.0(2) 2_755 .
N1 Mn1 N1 N2 -138.4(2) 2_745 .
O2 Mn1 N1 Mn1 -69.69(8) 2_755 2_755
O1 Mn1 N1 Mn1 116.87(9) . 2_755
N4 Mn1 N1 Mn1 -157.90(8) . 2_755
N4 Mn1 N1 Mn1 19.78(8) 2_755 2_755
N1 Mn1 N1 Mn1 -6.63(16) 2_745 2_755
Mn1 N1 N2 N3 -150(8) . .
Mn1 N1 N2 N3 89(9) 2_755 .
O2 Mn1 N4 N5 -106.4(2) 2_755 .
O1 Mn1 N4 N5 68.2(2) . .
N1 Mn1 N4 N5 -19.9(3) . .
N4 Mn1 N4 N5 175.0(3) 2_755 .
N1 Mn1 N4 N5 164.3(2) 2_745 .
O2 Mn1 N4 Mn1 109.05(9) 2_755 2_745
O1 Mn1 N4 Mn1 -76.29(9) . 2_745
N1 Mn1 N4 Mn1 -164.40(8) . 2_745
N4 Mn1 N4 Mn1 30.5(3) 2_755 2_745
N1 Mn1 N4 Mn1 19.83(8) 2_745 2_745
Mn1 N4 N5 N6 136(10) . .
Mn1 N4 N5 N6 -92(10) 2_745 .
N8 C3 N7 C4 0.3(3) . .
N8 C3 N7 C2 -179.5(2) . .
C5 C4 N7 C3 -0.1(4) . .
C5 C4 N7 C2 179.6(3) . .
C1 C2 N7 C3 -94.4(3) . .
C1 C2 N7 C4 85.9(4) . .
N7 C3 N8 C5 -0.3(3) . .
N7 C3 N8 C6 179.9(3) . .
C4 C5 N8 C3 0.2(4) . .
C4 C5 N8 C6 -180.0(3) . .
